data_7158959
loop_
_publ_author_name
'Ge, Zhan-Peng'
'Zhou, Bin'
'Zimbres, Flavia M.'
'Haney, Reagan S.'
'Liu, Qun-Fang'
'Wu, Yan'
'Cassera , Maria B.'
'Zhao, Jin-Xin'
'Yue, Jian-Min'

_publ_section_title
;
 Cephalotane-type C20 Diterpenoids from Cephalotaxus fortunei var. alpina
;
_journal_name_full 'Organic &amp; Biomolecular Chemistry'
_journal_paper_doi 10.1039/D2OB01748B
_journal_year 2022
_chemical_absolute_configuration rmad
_chemical_formula_moiety 'C20 H24 O7'
_chemical_formula_sum 'C20 H24 O7'
_chemical_formula_weight 376.39
_space_group_crystal_system monoclinic
_space_group_IT_number 4
_space_group_name_Hall 'P 2yb'
_space_group_name_H-M_alt 'P 1 21 1'
_atom_sites_solution_hydrogens mixed
_atom_sites_solution_primary dual
_audit_creation_date 2019-02-26
_audit_creation_method
;
Olex2 1.2
(compiled 2018.05.29 svn.r3508 for OlexSys, GUI svn.r5506)
;
_audit_update_record
;
2022-09-04 deposited with the CCDC.	2022-10-27 downloaded from the CCDC.
;
_cell_angle_alpha 90
_cell_angle_beta 91.5960(10)
_cell_angle_gamma 90
_cell_formula_units_Z 2
_cell_length_a 6.5730(2)
_cell_length_b 14.9361(4)
_cell_length_c 8.6462(2)
_cell_measurement_reflns_used 3757
_cell_measurement_temperature 170(2)
_cell_measurement_theta_max 54.92
_cell_measurement_theta_min 9.30
_cell_volume 848.51(4)
_computing_cell_refinement 'SAINT v8.37A (Bruker, 2015)'
_computing_data_reduction 'SAINT v8.37A (Bruker, 2015)'
_computing_molecular_graphics 'Olex2 (Dolomanov et al., 2009)'
_computing_publication_material 'Olex2 (Dolomanov et al., 2009)'
_computing_structure_refinement 'ShelXL (Sheldrick, 2015)'
_computing_structure_solution 'ShelXT (Sheldrick, 2015)'
_diffrn_ambient_temperature 169.97
_diffrn_measured_fraction_theta_full 0.997
_diffrn_measured_fraction_theta_max 0.998
_diffrn_measurement_device_type 'Bruker APEX-II CCD'
_diffrn_measurement_method '\f and \w scans'
_diffrn_radiation_type GaK\a
_diffrn_radiation_wavelength 1.34139
_diffrn_reflns_av_R_equivalents 0.0413
_diffrn_reflns_av_unetI/netI 0.0363
_diffrn_reflns_Laue_measured_fraction_full 0.997
_diffrn_reflns_Laue_measured_fraction_max 0.998
_diffrn_reflns_limit_h_max 8
_diffrn_reflns_limit_h_min -8
_diffrn_reflns_limit_k_max 18
_diffrn_reflns_limit_k_min -18
_diffrn_reflns_limit_l_max 10
_diffrn_reflns_limit_l_min -10
_diffrn_reflns_number 10525
_diffrn_reflns_point_group_measured_fraction_full 0.994
_diffrn_reflns_point_group_measured_fraction_max 0.994
_diffrn_reflns_theta_full 53.594
_diffrn_reflns_theta_max 54.899
_diffrn_reflns_theta_min 4.451
_diffrn_standards_number 0
_exptl_absorpt_coefficient_mu 0.596
_exptl_absorpt_correction_T_max 0.7508
_exptl_absorpt_correction_T_min 0.5846
_exptl_absorpt_correction_type multi-scan
_exptl_absorpt_process_details
'SADABS-2016/2 (Bruker,2016/2) was used for absorption correction. wR2(int) was 0.1608 before and 0.0588 after correction. The Ratio of minimum to maximum transmission is 0.7786. The \l/2 correction factor is Not present.'
_exptl_crystal_colour colourless
_exptl_crystal_density_diffrn 1.473
_exptl_crystal_description block
_exptl_crystal_F_000 400
_exptl_crystal_size_max 0.15
_exptl_crystal_size_mid 0.12
_exptl_crystal_size_min 0.1
_refine_diff_density_max 0.199
_refine_diff_density_min -0.176
_refine_diff_density_rms 0.037
_refine_ls_abs_structure_details
;
 Flack x determined using 1367 quotients [(I+)-(I-)]/[(I+)+(I-)]
 (Parsons, Flack and Wagner, Acta Cryst. B69 (2013) 249-259).
;
_refine_ls_abs_structure_Flack -0.07(9)
_refine_ls_extinction_method none
_refine_ls_goodness_of_fit_ref 1.052
_refine_ls_hydrogen_treatment mixed
_refine_ls_matrix_type full
_refine_ls_number_parameters 251
_refine_ls_number_reflns 3199
_refine_ls_number_restraints 1
_refine_ls_restrained_S_all 1.052
_refine_ls_R_factor_all 0.0320
_refine_ls_R_factor_gt 0.0295
_refine_ls_shift/su_max 0.000
_refine_ls_shift/su_mean 0.000
_refine_ls_structure_factor_coef Fsqd
_refine_ls_weighting_details 'w=1/[\s^2^(Fo^2^)+(0.0414P)^2^+0.0656P] where P=(Fo^2^+2Fc^2^)/3'
_refine_ls_weighting_scheme calc
_refine_ls_wR_factor_gt 0.0724
_refine_ls_wR_factor_ref 0.0744
_reflns_Friedel_coverage 0.914
_reflns_Friedel_fraction_full 0.991
_reflns_Friedel_fraction_max 0.990
_reflns_number_gt 3039
_reflns_number_total 3199
_reflns_threshold_expression 'I > 2\s(I)'
_cod_data_source_file d2ob01748b2.cif
_cod_data_source_block mj19103_0m
_cod_database_code 7158959
_shelx_shelxl_version_number 2016/6
_shelx_space_group_comment
;
The symmetry employed for this shelxl refinement is uniquely defined
by the following loop, which should always be used as a source of
symmetry information in preference to the above space-group names.
They are only intended as comments.
;
_shelx_estimated_absorpt_t_max 0.943
_shelx_estimated_absorpt_t_min 0.916
_olex2_refinement_description
;
1. Fixed Uiso
 At 1.2 times of:
  All C(H) groups, All C(H,H) groups
 At 1.5 times of:
  All C(H,H,H) groups, All O(H) groups
2.a Ternary CH refined with riding coordinates:
 C1(H1), C2(H2), C4(H4A), C6(H6), C10(H10), C11(H11), C13(H13), C14(H14)
2.b Secondary CH2 refined with riding coordinates:
 C3(H3A,H3B), C7(H7A,H7B), C15(H15A,H15B), C20(H20A,H20B)
2.c Idealised Me refined as rotating group:
 C16(H16A,H16B,H16C), C19(H19A,H19B,H19C)
2.d Idealised tetrahedral OH refined as rotating group:
 O7(H7)
;
_olex2_submission_special_instructions 'No special instructions were received'

loop_
_space_group_symop_operation_xyz
'x, y, z'
'-x, y+1/2, -z'

loop_
_atom_site_label
_atom_site_type_symbol
_atom_site_fract_x
_atom_site_fract_y
_atom_site_fract_z
_atom_site_U_iso_or_equiv
_atom_site_adp_type
_atom_site_occupancy
_atom_site_site_symmetry_order
_atom_site_calc_flag
_atom_site_refinement_flags_posn
_atom_site_refinement_flags_adp
_atom_site_refinement_flags_occupancy
_atom_site_disorder_assembly
_atom_site_disorder_group
O1 O 0.3070(2) 0.36786(9) 0.64628(18) 0.0219(3) Uani 1 1 d . . . . .
O2 O 0.7148(2) 0.58083(10) 0.96041(18) 0.0278(4) Uani 1 1 d . . . . .
O3 O 0.8092(2) 0.66267(11) 0.7608(2) 0.0308(4) Uani 1 1 d . . . . .
O4 O 0.4730(3) 0.72585(10) 0.5580(2) 0.0291(4) Uani 1 1 d . . . . .
H4 H 0.590(6) 0.740(3) 0.586(4) 0.062(11) Uiso 1 1 d . . . . .
O5 O 0.4208(3) 0.45614(12) 0.3416(2) 0.0357(4) Uani 1 1 d . . . . .
O6 O 0.1188(3) 0.38846(12) 0.36144(19) 0.0328(4) Uani 1 1 d . . . . .
O7 O -0.2361(2) 0.32726(11) 0.6683(2) 0.0325(4) Uani 1 1 d . . . . .
H7 H -0.326138 0.303012 0.611605 0.049 Uiso 1 1 calc GR . . . .
C1 C 0.4507(3) 0.46654(14) 0.9284(3) 0.0233(5) Uani 1 1 d . . . . .
H1 H 0.545098 0.414250 0.938586 0.028 Uiso 1 1 calc R . . . .
C2 C 0.5298(3) 0.54356(17) 1.0308(3) 0.0267(5) Uani 1 1 d . . . . .
H2 H 0.563048 0.521188 1.137563 0.032 Uiso 1 1 calc R . . . .
C3 C 0.3803(4) 0.62057(16) 1.0374(3) 0.0284(5) Uani 1 1 d . . . . .
H3A H 0.446092 0.672621 1.089051 0.034 Uiso 1 1 calc R . . . .
H3B H 0.261603 0.602723 1.098342 0.034 Uiso 1 1 calc R . . . .
C4 C 0.3088(3) 0.64670(15) 0.8719(2) 0.0229(5) Uani 1 1 d . . . . .
H4A H 0.173141 0.618264 0.850795 0.027 Uiso 1 1 calc R . . . .
C5 C 0.4637(3) 0.60500(13) 0.7583(2) 0.0191(4) Uani 1 1 d . . . . .
C6 C 0.4455(3) 0.63238(13) 0.5870(2) 0.0215(5) Uani 1 1 d . . . . .
H6 H 0.548738 0.598167 0.528176 0.026 Uiso 1 1 calc R . . . .
C7 C 0.2349(3) 0.60860(14) 0.5227(2) 0.0211(4) Uani 1 1 d . . . . .
H7A H 0.225859 0.626878 0.412639 0.025 Uiso 1 1 calc R . . . .
H7B H 0.133085 0.643948 0.578809 0.025 Uiso 1 1 calc R . . . .
C8 C 0.1781(3) 0.50921(13) 0.5335(2) 0.0195(4) Uani 1 1 d . . . . .
C9 C 0.2594(3) 0.46169(12) 0.6829(2) 0.0182(4) Uani 1 1 d . . . . .
C10 C 0.4486(3) 0.50135(13) 0.7601(2) 0.0187(4) Uani 1 1 d . . . . .
H10 H 0.570276 0.476516 0.707981 0.022 Uiso 1 1 calc R . . . .
C11 C 0.1095(3) 0.42870(13) 0.8061(2) 0.0202(4) Uani 1 1 d . . . . .
H11 H -0.026460 0.458749 0.803252 0.024 Uiso 1 1 calc R . . . .
C12 C 0.1186(3) 0.33870(14) 0.7182(3) 0.0229(5) Uani 1 1 d . . . . .
C13 C -0.0477(3) 0.32724(15) 0.5909(3) 0.0259(5) Uani 1 1 d . . . . .
H13 H -0.029928 0.266940 0.542906 0.031 Uiso 1 1 calc R . . . .
C14 C -0.0586(4) 0.39690(15) 0.4603(3) 0.0282(5) Uani 1 1 d . . . . .
H14 H -0.185215 0.386490 0.396004 0.034 Uiso 1 1 calc R . . . .
C15 C -0.0504(3) 0.49457(14) 0.5084(3) 0.0236(5) Uani 1 1 d . . . . .
H15A H -0.124807 0.504823 0.604865 0.028 Uiso 1 1 calc R . . . .
H15B H -0.107024 0.534049 0.425954 0.028 Uiso 1 1 calc R . . . .
C16 C 0.1517(4) 0.25209(16) 0.8048(3) 0.0333(5) Uani 1 1 d . . . . .
H16A H 0.204742 0.206787 0.734576 0.050 Uiso 1 1 calc GR . . . .
H16B H 0.022103 0.231469 0.845501 0.050 Uiso 1 1 calc GR . . . .
H16C H 0.249622 0.261728 0.890728 0.050 Uiso 1 1 calc GR . . . .
C17 C 0.2594(4) 0.45118(15) 0.4031(2) 0.0261(5) Uani 1 1 d . . . . .
C18 C 0.6766(3) 0.62132(14) 0.8234(3) 0.0237(5) Uani 1 1 d . . . . .
C19 C 0.2823(4) 0.74791(16) 0.8598(3) 0.0347(6) Uani 1 1 d . . . . .
H19A H 0.416237 0.776769 0.862670 0.052 Uiso 1 1 calc GR . . . .
H19B H 0.202987 0.769350 0.946660 0.052 Uiso 1 1 calc GR . . . .
H19C H 0.210590 0.762649 0.762183 0.052 Uiso 1 1 calc GR . . . .
C20 C 0.2294(4) 0.43598(16) 0.9616(3) 0.0273(5) Uani 1 1 d . . . . .
H20A H 0.231794 0.377229 1.014671 0.033 Uiso 1 1 calc R . . . .
H20B H 0.163319 0.479986 1.029601 0.033 Uiso 1 1 calc R . . . .

loop_
_atom_site_aniso_label
_atom_site_aniso_U_11
_atom_site_aniso_U_22
_atom_site_aniso_U_33
_atom_site_aniso_U_23
_atom_site_aniso_U_13
_atom_site_aniso_U_12
O1 0.0199(7) 0.0118(7) 0.0342(8) 0.0009(6) 0.0057(6) 0.0000(5)
O2 0.0222(8) 0.0301(9) 0.0307(8) 0.0016(7) -0.0052(7) -0.0043(6)
O3 0.0200(8) 0.0290(9) 0.0436(10) 0.0012(7) 0.0032(7) -0.0063(6)
O4 0.0275(9) 0.0196(8) 0.0400(9) 0.0092(7) -0.0009(7) -0.0061(6)
O5 0.0432(10) 0.0357(9) 0.0291(9) -0.0016(7) 0.0139(7) -0.0001(8)
O6 0.0421(10) 0.0282(8) 0.0280(8) -0.0082(7) 0.0021(7) -0.0058(7)
O7 0.0195(8) 0.0324(9) 0.0457(10) -0.0056(8) 0.0024(7) -0.0067(7)
C1 0.0250(12) 0.0203(11) 0.0245(11) 0.0048(8) -0.0010(9) 0.0002(8)
C2 0.0251(12) 0.0329(12) 0.0219(11) 0.0038(9) -0.0024(9) -0.0056(9)
C3 0.0292(13) 0.0313(12) 0.0246(12) -0.0054(9) 0.0013(9) -0.0051(10)
C4 0.0206(11) 0.0217(10) 0.0266(12) -0.0030(9) 0.0034(9) -0.0024(8)
C5 0.0174(10) 0.0152(9) 0.0246(11) 0.0007(8) 0.0004(8) -0.0019(8)
C6 0.0221(11) 0.0158(10) 0.0267(11) 0.0049(8) 0.0047(9) -0.0022(8)
C7 0.0251(11) 0.0154(9) 0.0227(10) 0.0042(8) -0.0006(8) -0.0006(8)
C8 0.0209(11) 0.0160(9) 0.0217(10) -0.0004(8) 0.0009(8) -0.0001(8)
C9 0.0189(10) 0.0131(9) 0.0227(10) -0.0011(7) 0.0029(8) 0.0013(7)
C10 0.0169(10) 0.0168(9) 0.0224(10) 0.0018(8) 0.0021(8) -0.0003(8)
C11 0.0175(10) 0.0170(10) 0.0263(10) 0.0025(8) 0.0030(8) -0.0013(8)
C12 0.0194(11) 0.0169(10) 0.0325(12) 0.0026(9) 0.0047(9) -0.0013(8)
C13 0.0227(11) 0.0177(9) 0.0376(13) -0.0051(9) 0.0030(9) -0.0038(8)
C14 0.0267(12) 0.0265(12) 0.0310(12) -0.0054(10) -0.0044(10) -0.0038(9)
C15 0.0218(11) 0.0205(10) 0.0281(11) 0.0005(9) -0.0043(9) -0.0015(8)
C16 0.0309(13) 0.0191(10) 0.0500(15) 0.0103(11) 0.0037(11) -0.0008(9)
C17 0.0347(13) 0.0221(10) 0.0216(11) 0.0010(9) 0.0024(9) 0.0004(9)
C18 0.0203(11) 0.0208(10) 0.0300(12) -0.0038(9) 0.0005(9) -0.0014(8)
C19 0.0381(14) 0.0229(11) 0.0437(14) -0.0047(11) 0.0086(11) 0.0040(10)
C20 0.0306(12) 0.0275(12) 0.0237(11) 0.0059(10) 0.0020(9) -0.0071(9)

loop_
_atom_type_symbol
_atom_type_description
_atom_type_scat_dispersion_real
_atom_type_scat_dispersion_imag
_atom_type_scat_source
C C 0.0148 0.0070 'International Tables Vol C Tables 4.2.6.8 and 6.1.1.4'
H H 0.0000 0.0000 'International Tables Vol C Tables 4.2.6.8 and 6.1.1.4'
O O 0.0412 0.0250 'International Tables Vol C Tables 4.2.6.8 and 6.1.1.4'

loop_
_geom_angle_atom_site_label_1
_geom_angle_atom_site_label_2
_geom_angle_atom_site_label_3
_geom_angle
_geom_angle_site_symmetry_1
_geom_angle_site_symmetry_3
_geom_angle_publ_flag
C12 O1 C9 90.24(14) . . ?
C18 O2 C2 113.25(16) . . ?
C6 O4 H4 108(3) . . ?
C17 O6 C14 109.37(17) . . ?
C13 O7 H7 109.5 . . ?
C2 C1 H1 109.6 . . ?
C2 C1 C10 106.58(17) . . ?
C2 C1 C20 114.61(18) . . ?
C10 C1 H1 109.6 . . ?
C10 C1 C20 106.78(17) . . ?
C20 C1 H1 109.6 . . ?
O2 C2 C1 108.26(17) . . ?
O2 C2 H2 110.1 . . ?
O2 C2 C3 105.70(19) . . ?
C1 C2 H2 110.1 . . ?
C3 C2 C1 112.39(18) . . ?
C3 C2 H2 110.1 . . ?
C2 C3 H3A 109.7 . . ?
C2 C3 H3B 109.7 . . ?
C2 C3 C4 109.76(18) . . ?
H3A C3 H3B 108.2 . . ?
C4 C3 H3A 109.7 . . ?
C4 C3 H3B 109.7 . . ?
C3 C4 H4A 108.0 . . ?
C3 C4 C5 107.16(17) . . ?
C5 C4 H4A 108.0 . . ?
C19 C4 C3 110.23(19) . . ?
C19 C4 H4A 108.0 . . ?
C19 C4 C5 115.26(18) . . ?
C6 C5 C4 117.68(17) . . ?
C6 C5 C10 105.77(16) . . ?
C10 C5 C4 110.38(16) . . ?
C18 C5 C4 108.27(17) . . ?
C18 C5 C6 111.20(17) . . ?
C18 C5 C10 102.45(16) . . ?
O4 C6 C5 114.93(18) . . ?
O4 C6 H6 108.6 . . ?
O4 C6 C7 106.38(17) . . ?
C5 C6 H6 108.6 . . ?
C7 C6 C5 109.65(16) . . ?
C7 C6 H6 108.6 . . ?
C6 C7 H7A 108.5 . . ?
C6 C7 H7B 108.5 . . ?
C6 C7 C8 115.11(18) . . ?
H7A C7 H7B 107.5 . . ?
C8 C7 H7A 108.5 . . ?
C8 C7 H7B 108.5 . . ?
C7 C8 C9 114.44(17) . . ?
C15 C8 C7 111.70(16) . . ?
C15 C8 C9 111.47(16) . . ?
C15 C8 C17 100.17(18) . . ?
C17 C8 C7 114.37(17) . . ?
C17 C8 C9 103.58(16) . . ?
O1 C9 C8 109.01(16) . . ?
O1 C9 C10 106.84(16) . . ?
O1 C9 C11 89.33(14) . . ?
C10 C9 C8 116.48(17) . . ?
C10 C9 C11 110.53(17) . . ?
C11 C9 C8 120.37(17) . . ?
C1 C10 C5 110.27(16) . . ?
C1 C10 H10 108.3 . . ?
C5 C10 H10 108.3 . . ?
C9 C10 C1 105.58(17) . . ?
C9 C10 C5 115.93(17) . . ?
C9 C10 H10 108.3 . . ?
C9 C11 H11 115.1 . . ?
C12 C11 C9 84.52(15) . . ?
C12 C11 H11 115.1 . . ?
C20 C11 C9 104.93(17) . . ?
C20 C11 H11 115.1 . . ?
C20 C11 C12 117.66(18) . . ?
O1 C12 C11 89.70(15) . . ?
O1 C12 C13 108.75(17) . . ?
O1 C12 C16 110.70(17) . . ?
C13 C12 C11 114.35(18) . . ?
C16 C12 C11 120.5(2) . . ?
C16 C12 C13 110.47(18) . . ?
O7 C13 C12 105.89(18) . . ?
O7 C13 H13 108.0 . . ?
O7 C13 C14 108.78(18) . . ?
C12 C13 H13 108.0 . . ?
C14 C13 C12 117.92(18) . . ?
C14 C13 H13 108.0 . . ?
O6 C14 C13 110.36(19) . . ?
O6 C14 H14 108.9 . . ?
O6 C14 C15 102.67(18) . . ?
C13 C14 H14 108.9 . . ?
C15 C14 C13 116.67(19) . . ?
C15 C14 H14 108.9 . . ?
C8 C15 H15A 111.4 . . ?
C8 C15 H15B 111.4 . . ?
C14 C15 C8 101.75(17) . . ?
C14 C15 H15A 111.4 . . ?
C14 C15 H15B 111.4 . . ?
H15A C15 H15B 109.3 . . ?
C12 C16 H16A 109.5 . . ?
C12 C16 H16B 109.5 . . ?
C12 C16 H16C 109.5 . . ?
H16A C16 H16B 109.5 . . ?
H16A C16 H16C 109.5 . . ?
H16B C16 H16C 109.5 . . ?
O5 C17 O6 121.9(2) . . ?
O5 C17 C8 128.4(2) . . ?
O6 C17 C8 109.70(18) . . ?
O2 C18 C5 113.72(18) . . ?
O3 C18 O2 120.3(2) . . ?
O3 C18 C5 125.9(2) . . ?
C4 C19 H19A 109.5 . . ?
C4 C19 H19B 109.5 . . ?
C4 C19 H19C 109.5 . . ?
H19A C19 H19B 109.5 . . ?
H19A C19 H19C 109.5 . . ?
H19B C19 H19C 109.5 . . ?
C1 C20 H20A 110.0 . . ?
C1 C20 H20B 110.0 . . ?
C11 C20 C1 108.43(17) . . ?
C11 C20 H20A 110.0 . . ?
C11 C20 H20B 110.0 . . ?
H20A C20 H20B 108.4 . . ?

loop_
_geom_bond_atom_site_label_1
_geom_bond_atom_site_label_2
_geom_bond_distance
_geom_bond_site_symmetry_2
_geom_bond_publ_flag
O1 C9 1.472(2) . ?
O1 C12 1.467(2) . ?
O2 C2 1.483(3) . ?
O2 C18 1.348(3) . ?
O3 C18 1.208(3) . ?
O4 H4 0.82(4) . ?
O4 C6 1.431(2) . ?
O5 C17 1.202(3) . ?
O6 C14 1.470(3) . ?
O6 C17 1.358(3) . ?
O7 H7 0.8400 . ?
O7 C13 1.424(3) . ?
C1 H1 1.0000 . ?
C1 C2 1.534(3) . ?
C1 C10 1.545(3) . ?
C1 C20 1.559(3) . ?
C2 H2 1.0000 . ?
C2 C3 1.515(3) . ?
C3 H3A 0.9900 . ?
C3 H3B 0.9900 . ?
C3 C4 1.544(3) . ?
C4 H4A 1.0000 . ?
C4 C5 1.564(3) . ?
C4 C19 1.525(3) . ?
C5 C6 1.537(3) . ?
C5 C10 1.551(3) . ?
C5 C18 1.513(3) . ?
C6 H6 1.0000 . ?
C6 C7 1.519(3) . ?
C7 H7A 0.9900 . ?
C7 H7B 0.9900 . ?
C7 C8 1.534(3) . ?
C8 C9 1.555(3) . ?
C8 C15 1.528(3) . ?
C8 C17 1.530(3) . ?
C9 C10 1.516(3) . ?
C9 C11 1.551(3) . ?
C10 H10 1.0000 . ?
C11 H11 1.0000 . ?
C11 C12 1.546(3) . ?
C11 C20 1.543(3) . ?
C12 C13 1.538(3) . ?
C12 C16 1.508(3) . ?
C13 H13 1.0000 . ?
C13 C14 1.536(3) . ?
C14 H14 1.0000 . ?
C14 C15 1.517(3) . ?
C15 H15A 0.9900 . ?
C15 H15B 0.9900 . ?
C16 H16A 0.9800 . ?
C16 H16B 0.9800 . ?
C16 H16C 0.9800 . ?
C19 H19A 0.9800 . ?
C19 H19B 0.9800 . ?
C19 H19C 0.9800 . ?
C20 H20A 0.9900 . ?
C20 H20B 0.9900 . ?

loop_
_geom_hbond_atom_site_label_D
_geom_hbond_atom_site_label_H
_geom_hbond_atom_site_label_A
_geom_hbond_distance_DH
_geom_hbond_distance_HA
_geom_hbond_distance_DA
_geom_hbond_angle_DHA
_geom_hbond_site_symmetry_A
O7 H7 O4 0.84 2.08 2.895(2) 162.8 2_546
